data_1571945
loop_
_publ_author_name
'Arnold, Robert E.'
'Saska, Jan'
'Mesquita-Ribeiro, Raquel'
'Dajas-Bailador, Federico'
'Taylor, Laurence'
'Lewis, William'
'Argent, Stephen'
'Shao, Huiling'
'Houk, Kendall N.'
'Denton, Ross M.'

_publ_section_title
;
 Total synthesis, biological evaluation and biosynthetic re-evaluation of
 <i>Illicium</i>-derived neolignans.
;
_journal_issue 30
_journal_name_full 'Chemical science'
_journal_page_first 11783
_journal_page_last 11793
_journal_paper_doi 10.1039/d4sc03232b
_journal_volume 15
_journal_year 2024
_chemical_formula_moiety 'C19 H19 Br O3'
_chemical_formula_sum 'C19 H19 Br O3'
_chemical_formula_weight 375.25
_space_group_crystal_system monoclinic
_space_group_IT_number 14
_space_group_name_Hall '-P 2yn'
_space_group_name_H-M_alt 'P 1 21/n 1'
_atom_sites_solution_hydrogens geom
_atom_sites_solution_primary iterative
_atom_sites_solution_secondary difmap
_audit_creation_date 2018-02-10
_audit_creation_method
;
Olex2 1.2
(compiled 2017.08.10 svn.r3458 for OlexSys, GUI svn.r5381)
;
_audit_update_record
;
2024-01-23 deposited with the CCDC.	2024-06-13 downloaded from the CCDC.
;
_cell_angle_alpha 90
_cell_angle_beta 100.156(3)
_cell_angle_gamma 90
_cell_formula_units_Z 4
_cell_length_a 9.0694(3)
_cell_length_b 10.5320(3)
_cell_length_c 17.2799(6)
_cell_measurement_reflns_used 4257
_cell_measurement_temperature 120(2)
_cell_measurement_theta_max 74.2860
_cell_measurement_theta_min 4.1770
_cell_volume 1624.70(9)
_computing_cell_refinement 'CrysAlisPro 1.171.38.46 (Rigaku OD, 2015)'
_computing_data_collection 'CrysAlisPro 1.171.38.46 (Rigaku OD, 2015)'
_computing_data_reduction 'CrysAlisPro 1.171.38.46 (Rigaku OD, 2015)'
_computing_molecular_graphics 'Olex2 (Dolomanov et al., 2009)'
_computing_publication_material 'Olex2 (Dolomanov et al., 2009)'
_computing_structure_refinement 'ShelXL (Sheldrick, 2015)'
_computing_structure_solution 'olex2.solve (Bourhis et al., 2015)'
_diffrn_ambient_environment N~2~
_diffrn_ambient_temperature 120(2)
_diffrn_crystal_treatment 'flash frozen in gaseous N2'
_diffrn_detector 'CCD area detector'
_diffrn_detector_area_resol_mean 10.3613
_diffrn_detector_type 'Agilent Diffraction Atlas detector'
_diffrn_measured_fraction_theta_full 0.998
_diffrn_measured_fraction_theta_max 0.961
_diffrn_measurement_details
;
List of Runs (angles in degrees, time in seconds):

  # Type    Start    End  Width  t~exp~   \w     \q     \k     \f   Frames
#--------------------------------------------------------------------------
  1  \w     51.00  86.00   1.00    1.00    --  106.13 -30.00   0.00   35
  2  \w     54.00  89.00   1.00    1.00    --  106.13 -45.00  90.00   35
  3  \w     38.00 109.00   1.00    1.00    --  106.13 -95.00 120.00   71
  4  \w     50.00  83.00   1.00    1.00    --   43.32 -99.00  30.00   33
  5  \w     55.00  91.00   1.00    1.00    --  106.13 -30.00 -90.00   36
  6  \w     65.00  90.00   1.00    1.00    --  106.13 -30.00-180.00   25
  7  \w     50.00  89.00   1.00    1.00    --  106.13 -45.00-180.00   39
  8  \w     39.00 104.00   1.00    1.00    --  106.13 -95.00-150.00   65
  9  \w     31.00  85.00   1.00    1.00    --  106.13 -30.00-120.00   54
 10  \w     32.00  82.00   1.00    1.00    --  106.13 -30.00 -30.00   50
 11  \w    -49.00  31.00   1.00    1.00    --  -38.50  38.00-150.00   80
 12  \w    -61.00 -12.00   1.00    1.00    --  -38.50 -57.00  30.00   49
 13  \w    -37.00  33.00   1.00    1.00    --  -38.50  38.00 -90.00   70
;
_diffrn_measurement_device '\k-geometry diffractometer'
_diffrn_measurement_device_type 'SuperNova, Atlas'
_diffrn_measurement_method '\w scans'
_diffrn_measurement_specimen_support 'MiTeGen micromount'
_diffrn_orient_matrix_type 'CrysAlisPro convention (1999,Acta A55,543-557)'
_diffrn_orient_matrix_UB_11 -0.0021901000
_diffrn_orient_matrix_UB_12 -0.1456334000
_diffrn_orient_matrix_UB_13 0.0079238000
_diffrn_orient_matrix_UB_21 -0.1697838000
_diffrn_orient_matrix_UB_22 0.0041016000
_diffrn_orient_matrix_UB_23 0.0002696000
_diffrn_orient_matrix_UB_31 -0.0313630000
_diffrn_orient_matrix_UB_32 -0.0127608000
_diffrn_orient_matrix_UB_33 -0.0901961000
_diffrn_radiation_monochromator mirror
_diffrn_radiation_probe x-ray
_diffrn_radiation_type CuK\a
_diffrn_radiation_wavelength 1.54184
_diffrn_reflns_av_R_equivalents 0.0244
_diffrn_reflns_av_unetI/netI 0.0245
_diffrn_reflns_Laue_measured_fraction_full 0.998
_diffrn_reflns_Laue_measured_fraction_max 0.961
_diffrn_reflns_limit_h_max 11
_diffrn_reflns_limit_h_min -10
_diffrn_reflns_limit_k_max 11
_diffrn_reflns_limit_k_min -13
_diffrn_reflns_limit_l_max 12
_diffrn_reflns_limit_l_min -21
_diffrn_reflns_number 6146
_diffrn_reflns_point_group_measured_fraction_full 0.998
_diffrn_reflns_point_group_measured_fraction_max 0.961
_diffrn_reflns_theta_full 67.684
_diffrn_reflns_theta_max 74.449
_diffrn_reflns_theta_min 4.939
_diffrn_source 'microfocus sealed tube'
_diffrn_source_type 'Agilent Diffraction microfocus tube'
_exptl_absorpt_coefficient_mu 3.553
_exptl_absorpt_correction_T_max 1.000
_exptl_absorpt_correction_T_min 0.215
_exptl_absorpt_correction_type gaussian
_exptl_absorpt_process_details
;
CrysAlisPro 1.171.38.46 (Rigaku Oxford Diffraction, 2015)
Numerical absorption correction based on gaussian integration over
			a multifaceted crystal model
Empirical absorption correction using spherical harmonics,
 implemented in SCALE3 ABSPACK scaling algorithm.
;
_exptl_crystal_colour 'clear colourless'
_exptl_crystal_colour_lustre clear
_exptl_crystal_colour_primary colourless
_exptl_crystal_density_diffrn 1.534
_exptl_crystal_description block
_exptl_crystal_F_000 768
_exptl_crystal_recrystallization_method 'Re-crystallisation from solvent: diethyl ether, petroleum ether'
_exptl_crystal_size_max 0.719
_exptl_crystal_size_mid 0.486
_exptl_crystal_size_min 0.412
_refine_diff_density_max 0.423
_refine_diff_density_min -0.369
_refine_diff_density_rms 0.073
_refine_ls_extinction_coef 0.0046(3)
_refine_ls_extinction_expression Fc^*^=kFc[1+0.001xFc^2^\l^3^/sin(2\q)]^-1/4^
_refine_ls_extinction_method 'SHELXL-2018/1 (Sheldrick 2018)'
_refine_ls_goodness_of_fit_ref 1.104
_refine_ls_hydrogen_treatment constr
_refine_ls_matrix_type full
_refine_ls_number_parameters 210
_refine_ls_number_reflns 3197
_refine_ls_number_restraints 0
_refine_ls_restrained_S_all 1.104
_refine_ls_R_factor_all 0.0307
_refine_ls_R_factor_gt 0.0294
_refine_ls_shift/su_max 0.001
_refine_ls_shift/su_mean 0.000
_refine_ls_structure_factor_coef Fsqd
_refine_ls_weighting_details 'w=1/[\s^2^(Fo^2^)+(0.0465P)^2^+0.7565P] where P=(Fo^2^+2Fc^2^)/3'
_refine_ls_weighting_scheme calc
_refine_ls_wR_factor_gt 0.0777
_refine_ls_wR_factor_ref 0.0785
_reflns_Friedel_coverage 0.000
_reflns_number_gt 3110
_reflns_number_total 3197
_reflns_threshold_expression 'I > 2\s(I)'
_cod_data_source_file d4sc03232b2.cif
_cod_data_source_block 42a
_cod_depositor_comments 'Adding full bibliography for 1571943--1571950.cif.'
_cod_database_code 1571945
_nottingham_internal_coll_name REARDC
_nottingham_internal_coll_number 17201
_nottingham_internal_coll_client REA/RD
_nottingham_internal_coll_type custom
_nottingham_internal_coll_frame_method '\w scans'
_nottingham_internal_coll_frame_time 1.00
_nottingham_internal_coll_frame_width 1.00
_nottingham_internal_coll_user pczwl
_nottingham_internal_coll_date 23/08/2017
_nottingham_internal_coll_location NOTTS
_nottingham_internal_coll_instrument 'SN, XDA 017-09'
_nottingham_internal_process_date 17/11/2017
_nottingham_internal_process_user pczwl
_nottingham_internal_solution_date 17/11/2017
_nottingham_internal_solution_user pczwl
_nottingham_internal_refinement_date 17/11/2017
_nottingham_internal_refinement_user pczwl
_nottingham_internal_validation_date 10/2/2018
_nottingham_internal_validation_user pczwl
_nottingham_internal_archive_date 10/2/2018
_shelx_shelxl_version_number 2018/1
_chemical_oxdiff_formula 'C19 H19 Br O'
_chemical_oxdiff_usercomment 'REARDC #17201 SN-1190 IN FOMBLIN FILM ON A MICROMOUNT FOR REA/RD'
_shelx_space_group_comment
;
The symmetry employed for this shelxl refinement is uniquely defined
by the following loop, which should always be used as a source of
symmetry information in preference to the above space-group names.
They are only intended as comments.
;
_reflns_odcompleteness_completeness 99.81
_reflns_odcompleteness_iscentric 1
_reflns_odcompleteness_theta 67.13
_olex2_refinement_description
;
1. Fixed Uiso
 At 1.2 times of:
  All C(H) groups, All C(H,H) groups
 At 1.5 times of:
  All C(H,H,H) groups
2.a Ternary CH refined with riding coordinates:
 C2(H2)
2.b Secondary CH2 refined with riding coordinates:
 C3(H3A,H3B), C17(H17A,H17B), C21(H21A,H21B)
2.c Aromatic/amide H refined with riding coordinates:
 C6(H6), C8(H8), C9(H9), C11(H11), C14(H14), C15(H15), C22(H22)
2.d X=CH2 refined with riding coordinates:
 C23(H23A,H23B)
2.e Idealised Me refined as rotating group:
 C18(H18A,H18B,H18C)
;
_olex2_exptl_crystal_mounting_method "'in fomblin film on a micromount"
_olex2_submission_original_sample_id RA-174-002
_olex2_submission_special_instructions 'No special instructions were received'
_oxdiff_exptl_absorpt_empirical_details
;
Empirical correction (ABSPACK) includes:
- Absorption correction using spherical harmonics
- Frame scaling
;
_oxdiff_exptl_absorpt_empirical_full_max 1.290
_oxdiff_exptl_absorpt_empirical_full_min 0.817

loop_
_space_group_symop_operation_xyz
'x, y, z'
'-x+1/2, y+1/2, -z+1/2'
'-x, -y, -z'
'x-1/2, -y-1/2, z-1/2'

loop_
_atom_site_label
_atom_site_type_symbol
_atom_site_fract_x
_atom_site_fract_y
_atom_site_fract_z
_atom_site_U_iso_or_equiv
_atom_site_adp_type
_atom_site_occupancy
_atom_site_site_symmetry_order
_atom_site_calc_flag
_atom_site_refinement_flags_posn
_atom_site_refinement_flags_adp
_atom_site_refinement_flags_occupancy
_atom_site_disorder_assembly
_atom_site_disorder_group
O1 O 0.56198(16) 0.34726(13) 0.54587(8) 0.0189(3) Uani 1 1 d . . . . .
C2 C 0.5006(2) 0.22371(19) 0.52656(11) 0.0177(4) Uani 1 1 d . . . . .
H2 H 0.388936 0.231296 0.514801 0.021 Uiso 1 1 calc R . . . .
C3 C 0.5421(2) 0.13298(19) 0.59470(11) 0.0182(4) Uani 1 1 d . . . . .
H3A H 0.497142 0.048954 0.579595 0.022 Uiso 1 1 calc R . . . .
H3B H 0.499120 0.164364 0.639940 0.022 Uiso 1 1 calc R . . . .
C4 C 0.7140(2) 0.11705(17) 0.62044(11) 0.0149(4) Uani 1 1 d . . . . .
C5 C 0.7900(2) 0.24698(17) 0.61642(10) 0.0147(4) Uani 1 1 d . . . . .
C6 C 0.9391(2) 0.26358(18) 0.65036(10) 0.0162(4) Uani 1 1 d . . . . .
H6 H 0.992612 0.193832 0.676568 0.019 Uiso 1 1 calc R . . . .
C7 C 1.0134(2) 0.37875(19) 0.64739(11) 0.0193(4) Uani 1 1 d . . . . .
C8 C 0.9331(2) 0.47961(18) 0.60764(11) 0.0213(4) Uani 1 1 d . . . . .
H8 H 0.981491 0.558929 0.604302 0.026 Uiso 1 1 calc R . . . .
C9 C 0.7844(2) 0.46573(18) 0.57310(11) 0.0203(4) Uani 1 1 d . . . . .
H9 H 0.731544 0.535127 0.546123 0.024 Uiso 1 1 calc R . . . .
C10 C 0.7121(2) 0.35001(18) 0.57784(11) 0.0161(4) Uani 1 1 d . . . . .
C11 C 0.7774(2) 0.02794(17) 0.56624(10) 0.0142(3) Uani 1 1 d . . . . .
H11 H 0.764291 0.048434 0.511922 0.017 Uiso 1 1 calc R . . . .
C12 C 0.8507(2) -0.07776(17) 0.59095(10) 0.0143(3) Uani 1 1 d . . . . .
C13 C 0.8748(2) -0.12142(18) 0.67368(11) 0.0173(4) Uani 1 1 d . . . . .
C14 C 0.8135(2) -0.03744(19) 0.72766(11) 0.0193(4) Uani 1 1 d . . . . .
H14 H 0.825191 -0.060434 0.781562 0.023 Uiso 1 1 calc R . . . .
C15 C 0.7419(2) 0.07015(18) 0.70398(11) 0.0175(4) Uani 1 1 d . . . . .
H15 H 0.706107 0.120446 0.742399 0.021 Uiso 1 1 calc R . . . .
O16 O 0.54848(16) 0.17440(12) 0.46010(9) 0.0176(3) Uani 1 1 d . . . . .
C17 C 0.4950(2) 0.2420(2) 0.38798(11) 0.0210(4) Uani 1 1 d . . . . .
H17A H 0.394204 0.276583 0.389834 0.025 Uiso 1 1 calc R . . . .
H17B H 0.485298 0.181652 0.343429 0.025 Uiso 1 1 calc R . . . .
C18 C 0.5969(3) 0.3493(2) 0.37354(13) 0.0276(5) Uani 1 1 d . . . . .
H18A H 0.588131 0.418974 0.410053 0.041 Uiso 1 1 calc GR . . . .
H18B H 0.567965 0.379551 0.319354 0.041 Uiso 1 1 calc GR . . . .
H18C H 0.700671 0.319119 0.381835 0.041 Uiso 1 1 calc GR . . . .
Br19 Br 0.93171(2) -0.18300(2) 0.51944(2) 0.01712(10) Uani 1 1 d . . . . .
O20 O 0.93961(17) -0.22040(14) 0.69547(9) 0.0240(3) Uani 1 1 d . . . . .
C21 C 1.1750(2) 0.3961(2) 0.68667(13) 0.0241(4) Uani 1 1 d . . . . .
H21A H 1.214548 0.314299 0.709798 0.029 Uiso 1 1 calc R . . . .
H21B H 1.235292 0.421011 0.646617 0.029 Uiso 1 1 calc R . . . .
C22 C 1.1915(2) 0.4959(2) 0.75036(12) 0.0236(4) Uani 1 1 d . . . . .
H22 H 1.148756 0.576992 0.736865 0.028 Uiso 1 1 calc R . . . .
C23 C 1.2610(2) 0.4788(2) 0.82341(13) 0.0287(5) Uani 1 1 d . . . . .
H23A H 1.305134 0.398923 0.839101 0.034 Uiso 1 1 calc R . . . .
H23B H 1.266807 0.546249 0.860299 0.034 Uiso 1 1 calc R . . . .

loop_
_atom_site_aniso_label
_atom_site_aniso_U_11
_atom_site_aniso_U_22
_atom_site_aniso_U_33
_atom_site_aniso_U_23
_atom_site_aniso_U_13
_atom_site_aniso_U_12
O1 0.0220(7) 0.0132(6) 0.0215(7) -0.0020(5) 0.0036(5) 0.0023(5)
C2 0.0161(9) 0.0160(9) 0.0219(9) -0.0008(7) 0.0059(7) 0.0005(7)
C3 0.0195(9) 0.0168(9) 0.0207(9) -0.0001(7) 0.0101(7) -0.0005(7)
C4 0.0200(9) 0.0114(8) 0.0148(8) -0.0003(7) 0.0072(7) -0.0012(7)
C5 0.0226(9) 0.0119(8) 0.0119(8) -0.0006(6) 0.0091(7) -0.0006(7)
C6 0.0231(9) 0.0134(9) 0.0134(8) -0.0010(7) 0.0069(7) 0.0002(7)
C7 0.0247(10) 0.0172(9) 0.0178(9) -0.0039(7) 0.0082(7) -0.0035(8)
C8 0.0316(11) 0.0135(9) 0.0196(9) -0.0014(7) 0.0070(8) -0.0063(8)
C9 0.0328(11) 0.0119(9) 0.0166(9) 0.0006(7) 0.0057(8) 0.0010(8)
C10 0.0215(9) 0.0144(9) 0.0136(8) -0.0015(7) 0.0062(7) -0.0003(7)
C11 0.0145(8) 0.0149(9) 0.0142(8) -0.0003(7) 0.0055(6) -0.0031(7)
C12 0.0171(8) 0.0131(8) 0.0140(8) -0.0026(7) 0.0069(6) -0.0017(7)
C13 0.0202(9) 0.0149(9) 0.0178(9) 0.0026(7) 0.0061(7) -0.0044(7)
C14 0.0277(10) 0.0188(9) 0.0126(8) 0.0037(7) 0.0067(7) -0.0044(8)
C15 0.0259(10) 0.0155(9) 0.0135(8) -0.0020(7) 0.0097(7) -0.0048(7)
O16 0.0209(7) 0.0156(7) 0.0164(6) -0.0010(5) 0.0033(5) 0.0013(5)
C17 0.0224(10) 0.0216(10) 0.0175(9) 0.0003(7) -0.0005(7) 0.0003(8)
C18 0.0339(12) 0.0281(11) 0.0202(10) 0.0049(9) 0.0030(8) -0.0065(10)
Br19 0.01897(14) 0.01611(14) 0.01790(14) -0.00158(6) 0.00770(8) 0.00238(6)
O20 0.0314(8) 0.0180(7) 0.0237(7) 0.0075(6) 0.0083(6) 0.0043(6)
C21 0.0223(10) 0.0225(10) 0.0288(11) -0.0035(8) 0.0079(8) -0.0042(8)
C22 0.0226(10) 0.0225(10) 0.0265(10) -0.0034(8) 0.0064(8) -0.0053(8)
C23 0.0210(10) 0.0380(13) 0.0279(11) -0.0021(9) 0.0065(8) -0.0035(9)

loop_
_atom_type_symbol
_atom_type_description
_atom_type_scat_dispersion_real
_atom_type_scat_dispersion_imag
_atom_type_scat_source
C C 0.0181 0.0091 'International Tables Vol C Tables 4.2.6.8 and 6.1.1.4'
H H 0.0000 0.0000 'International Tables Vol C Tables 4.2.6.8 and 6.1.1.4'
Br Br -0.6763 1.2805 'International Tables Vol C Tables 4.2.6.8 and 6.1.1.4'
O O 0.0492 0.0322 'International Tables Vol C Tables 4.2.6.8 and 6.1.1.4'

loop_
_exptl_crystal_face_index_h
_exptl_crystal_face_index_k
_exptl_crystal_face_index_l
_exptl_crystal_face_perp_dist
2 5 -7 0.1929
-2 -6 1 0.2119
-2 -6 -3 0.2456
2 6 4 0.3657
-2 -6 6 0.2624
5 -3 -4 0.2004
-5 3 1 0.1839
2 -2 -11 0.3654
4 -2 6 0.3092
0 0 11 0.2544
5 2 -6 0.2322
1 1 10 0.2660
-5 -2 -1 0.2427
-3 -2 -8 0.3183
5 2 3 0.3057
-3 5 -4 0.1418
3 -6 0 0.2278
3 -6 -4 0.2530
6 -2 -3 0.1796

loop_
_geom_angle_atom_site_label_1
_geom_angle_atom_site_label_2
_geom_angle_atom_site_label_3
_geom_angle
_geom_angle_site_symmetry_1
_geom_angle_site_symmetry_3
_geom_angle_publ_flag
C10 O1 C2 115.43(14) . . ?
O1 C2 H2 108.2 . . ?
O1 C2 C3 111.08(15) . . ?
C3 C2 H2 108.2 . . ?
O16 C2 O1 111.39(15) . . ?
O16 C2 H2 108.2 . . ?
O16 C2 C3 109.52(15) . . ?
C2 C3 H3A 109.0 . . ?
C2 C3 H3B 109.0 . . ?
C2 C3 C4 113.04(15) . . ?
H3A C3 H3B 107.8 . . ?
C4 C3 H3A 109.0 . . ?
C4 C3 H3B 109.0 . . ?
C5 C4 C3 109.02(15) . . ?
C11 C4 C3 111.26(15) . . ?
C11 C4 C5 107.58(14) . . ?
C15 C4 C3 107.51(15) . . ?
C15 C4 C5 109.53(15) . . ?
C15 C4 C11 111.91(15) . . ?
C6 C5 C4 120.26(17) . . ?
C6 C5 C10 118.47(17) . . ?
C10 C5 C4 121.26(17) . . ?
C5 C6 H6 118.8 . . ?
C5 C6 C7 122.40(18) . . ?
C7 C6 H6 118.8 . . ?
C6 C7 C8 117.84(18) . . ?
C6 C7 C21 121.65(18) . . ?
C8 C7 C21 120.50(18) . . ?
C7 C8 H8 119.5 . . ?
C9 C8 C7 121.02(18) . . ?
C9 C8 H8 119.5 . . ?
C8 C9 H9 120.0 . . ?
C8 C9 C10 120.03(18) . . ?
C10 C9 H9 120.0 . . ?
O1 C10 C5 123.77(17) . . ?
O1 C10 C9 115.94(17) . . ?
C9 C10 C5 120.23(18) . . ?
C4 C11 H11 118.5 . . ?
C12 C11 C4 123.07(16) . . ?
C12 C11 H11 118.5 . . ?
C11 C12 C13 123.45(17) . . ?
C11 C12 Br19 120.57(14) . . ?
C13 C12 Br19 115.98(13) . . ?
C14 C13 C12 114.79(16) . . ?
O20 C13 C12 122.90(18) . . ?
O20 C13 C14 122.31(17) . . ?
C13 C14 H14 118.8 . . ?
C15 C14 C13 122.46(17) . . ?
C15 C14 H14 118.8 . . ?
C4 C15 H15 117.8 . . ?
C14 C15 C4 124.31(17) . . ?
C14 C15 H15 117.8 . . ?
C2 O16 C17 114.87(15) . . ?
O16 C17 H17A 109.0 . . ?
O16 C17 H17B 109.0 . . ?
O16 C17 C18 112.97(16) . . ?
H17A C17 H17B 107.8 . . ?
C18 C17 H17A 109.0 . . ?
C18 C17 H17B 109.0 . . ?
C17 C18 H18A 109.5 . . ?
C17 C18 H18B 109.5 . . ?
C17 C18 H18C 109.5 . . ?
H18A C18 H18B 109.5 . . ?
H18A C18 H18C 109.5 . . ?
H18B C18 H18C 109.5 . . ?
C7 C21 H21A 109.2 . . ?
C7 C21 H21B 109.2 . . ?
H21A C21 H21B 107.9 . . ?
C22 C21 C7 111.99(17) . . ?
C22 C21 H21A 109.2 . . ?
C22 C21 H21B 109.2 . . ?
C21 C22 H22 117.6 . . ?
C23 C22 C21 124.8(2) . . ?
C23 C22 H22 117.6 . . ?
C22 C23 H23A 120.0 . . ?
C22 C23 H23B 120.0 . . ?
H23A C23 H23B 120.0 . . ?

loop_
_geom_bond_atom_site_label_1
_geom_bond_atom_site_label_2
_geom_bond_distance
_geom_bond_site_symmetry_2
_geom_bond_publ_flag
O1 C2 1.431(2) . ?
O1 C10 1.376(2) . ?
C2 H2 1.0000 . ?
C2 C3 1.512(3) . ?
C2 O16 1.398(2) . ?
C3 H3A 0.9900 . ?
C3 H3B 0.9900 . ?
C3 C4 1.553(3) . ?
C4 C5 1.539(3) . ?
C4 C11 1.510(2) . ?
C4 C15 1.504(2) . ?
C5 C6 1.388(3) . ?
C5 C10 1.398(3) . ?
C6 H6 0.9500 . ?
C6 C7 1.392(3) . ?
C7 C8 1.398(3) . ?
C7 C21 1.514(3) . ?
C8 H8 0.9500 . ?
C8 C9 1.383(3) . ?
C9 H9 0.9500 . ?
C9 C10 1.393(3) . ?
C11 H11 0.9500 . ?
C11 C12 1.328(3) . ?
C12 C13 1.481(3) . ?
C12 Br19 1.9014(18) . ?
C13 C14 1.464(3) . ?
C13 O20 1.223(2) . ?
C14 H14 0.9500 . ?
C14 C15 1.334(3) . ?
C15 H15 0.9500 . ?
O16 C17 1.443(2) . ?
C17 H17A 0.9900 . ?
C17 H17B 0.9900 . ?
C17 C18 1.508(3) . ?
C18 H18A 0.9800 . ?
C18 H18B 0.9800 . ?
C18 H18C 0.9800 . ?
C21 H21A 0.9900 . ?
C21 H21B 0.9900 . ?
C21 C22 1.510(3) . ?
C22 H22 0.9500 . ?
C22 C23 1.320(3) . ?
C23 H23A 0.9500 . ?
C23 H23B 0.9500 . ?

loop_
_geom_torsion_atom_site_label_1
_geom_torsion_atom_site_label_2
_geom_torsion_atom_site_label_3
_geom_torsion_atom_site_label_4
_geom_torsion
_geom_torsion_site_symmetry_1
_geom_torsion_site_symmetry_2
_geom_torsion_site_symmetry_3
_geom_torsion_site_symmetry_4
_geom_torsion_publ_flag
O1 C2 C3 C4 -59.2(2) . . . . ?
O1 C2 O16 C17 -66.1(2) . . . . ?
C2 O1 C10 C5 -23.2(2) . . . . ?
C2 O1 C10 C9 159.65(16) . . . . ?
C2 C3 C4 C5 39.4(2) . . . . ?
C2 C3 C4 C11 -79.11(19) . . . . ?
C2 C3 C4 C15 158.04(16) . . . . ?
C2 O16 C17 C18 88.7(2) . . . . ?
C3 C2 O16 C17 170.65(15) . . . . ?
C3 C4 C5 C6 167.76(16) . . . . ?
C3 C4 C5 C10 -13.2(2) . . . . ?
C3 C4 C11 C12 -121.25(19) . . . . ?
C3 C4 C15 C14 122.2(2) . . . . ?
C4 C5 C6 C7 179.15(16) . . . . ?
C4 C5 C10 O1 4.8(3) . . . . ?
C4 C5 C10 C9 -178.22(16) . . . . ?
C4 C11 C12 C13 1.6(3) . . . . ?
C4 C11 C12 Br19 -178.41(13) . . . . ?
C5 C4 C11 C12 119.41(19) . . . . ?
C5 C4 C15 C14 -119.4(2) . . . . ?
C5 C6 C7 C8 -0.8(3) . . . . ?
C5 C6 C7 C21 178.32(17) . . . . ?
C6 C5 C10 O1 -176.21(16) . . . . ?
C6 C5 C10 C9 0.8(3) . . . . ?
C6 C7 C8 C9 0.7(3) . . . . ?
C6 C7 C21 C22 -117.9(2) . . . . ?
C7 C8 C9 C10 0.2(3) . . . . ?
C7 C21 C22 C23 127.1(2) . . . . ?
C8 C7 C21 C22 61.2(2) . . . . ?
C8 C9 C10 O1 176.26(17) . . . . ?
C8 C9 C10 C5 -1.0(3) . . . . ?
C10 O1 C2 C3 49.5(2) . . . . ?
C10 O1 C2 O16 -72.86(19) . . . . ?
C10 C5 C6 C7 0.1(3) . . . . ?
C11 C4 C5 C6 -71.5(2) . . . . ?
C11 C4 C5 C10 107.55(19) . . . . ?
C11 C4 C15 C14 -0.2(3) . . . . ?
C11 C12 C13 C14 -1.0(3) . . . . ?
C11 C12 C13 O20 178.32(19) . . . . ?
C12 C13 C14 C15 -0.2(3) . . . . ?
C13 C14 C15 C4 0.7(3) . . . . ?
C15 C4 C5 C6 50.4(2) . . . . ?
C15 C4 C5 C10 -130.60(18) . . . . ?
C15 C4 C11 C12 -1.0(3) . . . . ?
O16 C2 C3 C4 64.2(2) . . . . ?
Br19 C12 C13 C14 179.00(13) . . . . ?
Br19 C12 C13 O20 -1.6(3) . . . . ?
O20 C13 C14 C15 -179.52(19) . . . . ?
C21 C7 C8 C9 -178.50(18) . . . . ?

loop_
_exptl_oxdiff_crystal_face_indexfrac_h
_exptl_oxdiff_crystal_face_indexfrac_k
_exptl_oxdiff_crystal_face_indexfrac_l
_exptl_oxdiff_crystal_face_x
_exptl_oxdiff_crystal_face_y
_exptl_oxdiff_crystal_face_z
1.9946 4.9922 -6.9972 -0.7868 -0.3201 0.5049
-1.9973 -5.9923 0.9995 0.8850 0.3148 0.0490
-1.9990 -5.9933 -2.9990 0.8534 0.3140 0.4097
1.9995 5.9936 3.9986 -0.8456 -0.3138 -0.4998
-1.9952 -5.9910 5.9975 0.9244 0.3158 -0.4019
4.9897 -2.9935 -3.9990 0.3933 -0.8605 0.2424
-4.9910 2.9928 1.0002 -0.4170 0.8599 0.0281
1.9917 -1.9987 -10.9960 0.1996 -0.3493 0.9548
3.9958 -1.9930 5.9972 0.3290 -0.6850 -0.6408
0.0047 0.0029 10.9957 0.0867 0.0022 -0.9920
4.9897 1.9987 -5.9980 -0.3495 -0.8406 0.3590
1.0028 1.0018 9.9961 -0.0689 -0.1635 -0.9458
-4.9927 -2.0005 -0.9993 0.2944 0.8392 0.2722
-2.9989 -2.0011 -7.9967 0.2346 0.4988 0.8409
4.9936 2.0010 2.9985 -0.2786 -0.8388 -0.4526
-2.9961 4.9898 -3.9980 -0.7518 0.5281 0.3909
2.9942 -5.9894 -0.0005 0.8657 -0.5329 -0.0174
2.9925 -5.9905 -3.9990 0.8342 -0.5337 0.3433
5.9887 -1.9941 -2.9994 0.2535 -1.0258 0.1082
